data_4111884
loop_
_publ_author_name
'Andreas Gans\"auer'
'Dieter Franke'
'Thorsten Lauterbach'
'Martin Nieger'

_publ_contact_author
;
        Martin Nieger
        Institut f\"ur Anorganische Chemie
        Universit\"at Bonn
        Gerhard-Domagk-Str. 1
        D-53121 Bonn
        Bundesrepublik Deutschland
;
_publ_contact_author_email NIEGER@JOYX.JOENSUU.FI
_publ_contact_author_fax '049 228 73-5327'
_publ_contact_author_phone '049 228 73-5823'
_publ_section_title
;
 A Modular and Efficient Synthesis of Functional Titanocenes
;
_journal_name_full 'Journal of the American Chemical Society'
_journal_page_first 11622
_journal_page_last 11623
_journal_paper_doi 10.1021/ja054185r
_journal_volume 127
_journal_year 2005
_chemical_formula_moiety 'C21 H29 Cl2 N O Ti - 1.5 CH2Cl2'
_chemical_formula_sum 'C22.5 H32 Cl5 N O Ti'
_chemical_formula_weight 557.64
_chemical_name_systematic
; 
 ? 
;
_space_group_IT_number 15
_symmetry_cell_setting monoclinic
_symmetry_space_group_name_Hall '-C 2yc'
_symmetry_space_group_name_H-M 'C 1 2/c 1'
_atom_sites_solution_hydrogens geom
_atom_sites_solution_primary direct
_atom_sites_solution_secondary difmap
_audit_creation_method SHELXL-97
_cell_angle_alpha 90.00
_cell_angle_beta 105.406(2)
_cell_angle_gamma 90.00
_cell_formula_units_Z 8
_cell_length_a 19.9954(7)
_cell_length_b 13.9007(6)
_cell_length_c 19.1105(9)
_cell_measurement_reflns_used 4603
_cell_measurement_temperature 123(2)
_cell_measurement_theta_max 27.5
_cell_measurement_theta_min 1
_cell_volume 5120.9(4)
_computing_cell_refinement DENZO-SMN
_computing_data_collection Collect
_computing_data_reduction DENZO-SMN
_computing_molecular_graphics XP
_computing_publication_material 'SHELXL-97 (Sheldrick, 1997)'
_computing_structure_refinement 'SHELXL-97 (Sheldrick, 1997)'
_computing_structure_solution 'SHELXS-97 (Sheldrick, 1990)'
_diffrn_ambient_temperature 123(2)
_diffrn_measured_fraction_theta_full 0.989
_diffrn_measured_fraction_theta_max 0.989
_diffrn_measurement_device_type 'Nonius KappaCCD'
_diffrn_measurement_method 'rotation in phi and omega, 1 deg.'
_diffrn_radiation_monochromator graphite
_diffrn_radiation_source 'fine-focus sealed tube'
_diffrn_radiation_type MoK\a
_diffrn_radiation_wavelength 0.71073
_diffrn_reflns_av_R_equivalents 0.0435
_diffrn_reflns_av_sigmaI/netI 0.0558
_diffrn_reflns_limit_h_max 23
_diffrn_reflns_limit_h_min -20
_diffrn_reflns_limit_k_max 16
_diffrn_reflns_limit_k_min -16
_diffrn_reflns_limit_l_max 19
_diffrn_reflns_limit_l_min -22
_diffrn_reflns_number 12444
_diffrn_reflns_theta_full 25.02
_diffrn_reflns_theta_max 25.02
_diffrn_reflns_theta_min 2.93
_exptl_absorpt_coefficient_mu 0.872
_exptl_absorpt_correction_T_max 0.85719
_exptl_absorpt_correction_T_min 0.78390
_exptl_absorpt_correction_type multi-scan
_exptl_absorpt_process_details 'MULABS (Platon, cf. Blessing, 1995)'
_exptl_crystal_colour red
_exptl_crystal_density_diffrn 1.447
_exptl_crystal_density_meas ?
_exptl_crystal_description pltaes
_exptl_crystal_F_000 2312
_exptl_crystal_size_max 0.40
_exptl_crystal_size_mid 0.30
_exptl_crystal_size_min 0.15
_refine_diff_density_max 1.083
_refine_diff_density_min -0.506
_refine_diff_density_rms 0.099
_refine_ls_extinction_method none
_refine_ls_goodness_of_fit_ref 1.135
_refine_ls_hydrogen_treatment mixed
_refine_ls_matrix_type full
_refine_ls_number_parameters 292
_refine_ls_number_reflns 4488
_refine_ls_number_restraints 32
_refine_ls_restrained_S_all 1.144
_refine_ls_R_factor_all 0.0917
_refine_ls_R_factor_gt 0.0750
_refine_ls_shift/su_max 0.000
_refine_ls_shift/su_mean 0.000
_refine_ls_structure_factor_coef Fsqd
_refine_ls_weighting_details 'calc w=1/[\s^2^(Fo^2^)+(0.0466P)^2^+53.7700P] where P=(Fo^2^+2Fc^2^)/3'
_refine_ls_weighting_scheme calc
_refine_ls_wR_factor_gt 0.1823
_refine_ls_wR_factor_ref 0.1890
_reflns_number_gt 3572
_reflns_number_total 4488
_reflns_threshold_expression >2sigma(I)
_cod_data_source_file ja054185rsi20050725_094151_2.cif
_cod_data_source_block ga17_m_compound_5
_cod_depositor_comments
;
The following automatic conversions were performed:

'_exptl_crystal_density_meas' value 'none' was changed to '?' - the
value is perceived as not measured.

Automatic conversion script
Id: cif_fix_values 3008 2015-01-20 13:52:24Z robertas 
;
_cod_original_formula_sum 'C22.50 H32 Cl5 N O Ti'
_cod_database_code 4111884

loop_
_symmetry_equiv_pos_as_xyz
'x, y, z'
'-x, y, -z+1/2'
'x+1/2, y+1/2, z'
'-x+1/2, y+1/2, -z+1/2'
'-x, -y, -z'
'x, -y, z-1/2'
'-x+1/2, -y+1/2, -z'
'x+1/2, -y+1/2, z-1/2'

loop_
_atom_site_label
_atom_site_type_symbol
_atom_site_fract_x
_atom_site_fract_y
_atom_site_fract_z
_atom_site_U_iso_or_equiv
_atom_site_adp_type
_atom_site_occupancy
_atom_site_symmetry_multiplicity
_atom_site_calc_flag
_atom_site_refinement_flags
_atom_site_disorder_assembly
_atom_site_disorder_group
Ti1 Ti 0.33020(5) 0.53752(7) 0.67380(5) 0.0280(3) Uani 1 1 d . . .
Cl1 Cl 0.42118(8) 0.64030(13) 0.66598(9) 0.0475(4) Uani 1 1 d . . .
C1 C 0.3022(3) 0.4490(5) 0.7678(3) 0.0456(17) Uani 1 1 d . . .
H1 H 0.2551 0.4384 0.7667 0.055 Uiso 1 1 calc R . .
C2 C 0.3430(3) 0.3899(5) 0.7384(3) 0.0419(15) Uani 1 1 d . . .
H2 H 0.3286 0.3312 0.7136 0.050 Uiso 1 1 calc R . .
C3 C 0.4080(3) 0.4299(5) 0.7510(3) 0.0439(16) Uani 1 1 d . . .
H3 H 0.4456 0.4037 0.7357 0.053 Uiso 1 1 calc R . .
C4 C 0.4099(4) 0.5143(5) 0.7895(3) 0.0471(18) Uani 1 1 d . . .
H4 H 0.4488 0.5554 0.8061 0.057 Uiso 1 1 calc R . .
C5 C 0.3431(4) 0.5282(5) 0.7996(3) 0.0477(17) Uani 1 1 d . . .
H5 H 0.3285 0.5810 0.8234 0.057 Uiso 1 1 calc R . .
C6 C 0.2689(3) 0.6550(4) 0.5893(3) 0.0390(14) Uani 1 1 d . . .
H6 H 0.2918 0.6916 0.5606 0.047 Uiso 1 1 calc R . .
C7 C 0.2642(4) 0.6794(5) 0.6599(4) 0.0478(17) Uani 1 1 d . . .
H7 H 0.2839 0.7347 0.6867 0.057 Uiso 1 1 calc R . .
C8 C 0.2263(3) 0.6095(5) 0.6830(3) 0.0469(17) Uani 1 1 d . . .
H8 H 0.2138 0.6098 0.7277 0.056 Uiso 1 1 calc R . .
C9 C 0.2088(3) 0.5368(5) 0.6289(3) 0.0371(14) Uani 1 1 d . . .
H9 H 0.1850 0.4785 0.6321 0.044 Uiso 1 1 calc R . .
C10 C 0.2336(3) 0.5668(4) 0.5689(3) 0.0306(13) Uani 1 1 d . . .
C11 C 0.2210(3) 0.5165(4) 0.4974(3) 0.0293(12) Uani 1 1 d . . .
C12 C 0.2433(3) 0.4095(4) 0.5084(3) 0.0297(12) Uani 1 1 d . . .
H12A H 0.2176 0.3778 0.5398 0.036 Uiso 1 1 calc R . .
H12B H 0.2313 0.3762 0.4609 0.036 Uiso 1 1 calc R . .
C13 C 0.3190(3) 0.4009(4) 0.5423(3) 0.0302(13) Uani 1 1 d . . .
O1 O 0.3472(2) 0.4462(3) 0.6011(2) 0.0367(10) Uani 1 1 d . . .
N1 N 0.3570(2) 0.3466(4) 0.5129(3) 0.0334(11) Uani 1 1 d D . .
H1N H 0.336(3) 0.318(4) 0.472(2) 0.040 Uiso 1 1 d D . .
C14 C 0.4314(3) 0.3298(5) 0.5425(3) 0.0415(15) Uani 1 1 d . . .
H14 H 0.4469 0.3548 0.5934 0.050 Uiso 1 1 calc R . .
C15 C 0.4473(5) 0.2252(6) 0.5413(7) 0.096(4) Uani 1 1 d . . .
H15A H 0.4280 0.1999 0.4916 0.116 Uiso 1 1 calc R . .
H15B H 0.4248 0.1904 0.5742 0.116 Uiso 1 1 calc R . .
C16 C 0.5294(6) 0.2062(7) 0.5661(6) 0.098(4) Uani 1 1 d . . .
H16A H 0.5471 0.2193 0.6187 0.118 Uiso 1 1 calc R . .
H16B H 0.5388 0.1379 0.5576 0.118 Uiso 1 1 calc R . .
C17 C 0.5643(4) 0.2653(8) 0.5275(5) 0.079(3) Uani 1 1 d . . .
H17A H 0.5517 0.2445 0.4761 0.094 Uiso 1 1 calc R . .
H17B H 0.6149 0.2553 0.5472 0.094 Uiso 1 1 calc R . .
C18 C 0.5499(5) 0.3650(10) 0.5302(9) 0.128(5) Uani 1 1 d . . .
H18A H 0.5759 0.4022 0.5018 0.154 Uiso 1 1 calc R . .
H18B H 0.5634 0.3883 0.5810 0.154 Uiso 1 1 calc R . .
C19 C 0.4713(4) 0.3763(10) 0.4973(7) 0.117(5) Uani 1 1 d . . .
H19A H 0.4595 0.4455 0.4923 0.140 Uiso 1 1 calc R . .
H19B H 0.4582 0.3473 0.4482 0.140 Uiso 1 1 calc R . .
C20 C 0.1420(3) 0.5199(5) 0.4611(3) 0.0428(16) Uani 1 1 d . . .
H20A H 0.1320 0.4874 0.4140 0.064 Uiso 1 1 calc R . .
H20B H 0.1268 0.5871 0.4541 0.064 Uiso 1 1 calc R . .
H20C H 0.1173 0.4874 0.4923 0.064 Uiso 1 1 calc R . .
C21 C 0.2591(3) 0.5645(5) 0.4468(3) 0.0404(15) Uani 1 1 d . . .
H21A H 0.2492 0.5293 0.4008 0.061 Uiso 1 1 calc R . .
H21B H 0.3092 0.5636 0.4697 0.061 Uiso 1 1 calc R . .
H21C H 0.2434 0.6312 0.4377 0.061 Uiso 1 1 calc R . .
Cl2 Cl 0.28800(8) 0.25499(11) 0.36120(8) 0.0377(4) Uani 1 1 d . . .
C1C C 0.4317(3) 0.1607(5) 0.3110(2) 0.0504(17) Uani 1 1 d D . .
H1C1 H 0.3966 0.2013 0.3248 0.060 Uiso 1 1 calc R . .
H1C2 H 0.4699 0.2031 0.3058 0.060 Uiso 1 1 calc R . .
Cl3 Cl 0.46442(9) 0.07560(15) 0.37988(9) 0.0560(5) Uani 1 1 d D . .
Cl4 Cl 0.39391(10) 0.10438(14) 0.22763(9) 0.0562(5) Uani 1 1 d D . .
C2C C 0.4821(4) 0.1063(8) 0.742(2) 0.091(7) Uani 0.50 1 d PDU A -1
H2C1 H 0.4908 0.0569 0.7083 0.109 Uiso 0.50 1 calc PR A -1
H2C2 H 0.4821 0.0741 0.7883 0.109 Uiso 0.50 1 calc PR A -1
Cl5 Cl 0.5483(3) 0.1923(4) 0.7582(3) 0.0961(17) Uani 0.50 1 d PDU A -1
Cl6 Cl 0.4011(3) 0.1590(3) 0.7050(3) 0.0794(14) Uani 0.50 1 d PDU A -1

loop_
_atom_site_aniso_label
_atom_site_aniso_U_11
_atom_site_aniso_U_22
_atom_site_aniso_U_33
_atom_site_aniso_U_23
_atom_site_aniso_U_13
_atom_site_aniso_U_12
Ti1 0.0284(5) 0.0322(6) 0.0266(5) -0.0042(4) 0.0128(4) 0.0005(4)
Cl1 0.0398(9) 0.0583(11) 0.0446(9) 0.0092(8) 0.0120(7) -0.0137(8)
C1 0.037(4) 0.063(5) 0.041(4) 0.023(3) 0.018(3) 0.003(3)
C2 0.042(4) 0.037(3) 0.044(4) 0.001(3) 0.007(3) -0.001(3)
C3 0.038(4) 0.060(4) 0.034(3) 0.005(3) 0.010(3) 0.011(3)
C4 0.047(4) 0.061(5) 0.028(3) 0.005(3) 0.002(3) -0.024(3)
C5 0.077(5) 0.040(4) 0.030(3) 0.000(3) 0.022(3) 0.012(4)
C6 0.041(4) 0.033(3) 0.041(3) 0.004(3) 0.007(3) 0.009(3)
C7 0.053(4) 0.039(4) 0.047(4) -0.013(3) 0.007(3) 0.014(3)
C8 0.044(4) 0.065(5) 0.034(3) -0.009(3) 0.015(3) 0.025(3)
C9 0.026(3) 0.056(4) 0.032(3) -0.002(3) 0.012(2) 0.004(3)
C10 0.029(3) 0.032(3) 0.033(3) 0.001(3) 0.012(2) 0.008(2)
C11 0.028(3) 0.032(3) 0.030(3) 0.003(2) 0.012(2) 0.001(2)
C12 0.031(3) 0.033(3) 0.028(3) 0.003(2) 0.013(2) -0.002(2)
C13 0.036(3) 0.030(3) 0.026(3) 0.001(2) 0.011(2) 0.002(3)
O1 0.030(2) 0.048(3) 0.032(2) -0.012(2) 0.0073(17) 0.0088(19)
N1 0.030(3) 0.039(3) 0.032(3) -0.014(2) 0.011(2) 0.001(2)
C14 0.029(3) 0.057(4) 0.036(3) -0.014(3) 0.005(3) 0.011(3)
C15 0.056(5) 0.054(5) 0.181(11) 0.038(6) 0.034(6) 0.015(4)
C16 0.104(8) 0.075(7) 0.118(9) 0.050(6) 0.033(7) 0.041(6)
C17 0.045(5) 0.124(9) 0.067(5) -0.034(6) 0.016(4) -0.007(5)
C18 0.042(6) 0.131(11) 0.204(15) -0.011(10) 0.020(7) 0.010(6)
C19 0.030(5) 0.156(11) 0.157(11) 0.053(9) 0.011(6) 0.003(6)
C20 0.033(3) 0.060(4) 0.036(3) 0.002(3) 0.010(3) 0.004(3)
C21 0.050(4) 0.043(4) 0.035(3) 0.004(3) 0.023(3) 0.000(3)
Cl2 0.0455(9) 0.0410(8) 0.0291(7) -0.0014(6) 0.0142(6) -0.0101(7)
C1C 0.051(4) 0.059(4) 0.047(4) -0.007(3) 0.024(3) 0.004(3)
Cl3 0.0421(10) 0.0805(13) 0.0475(9) -0.0038(9) 0.0156(8) 0.0090(9)
Cl4 0.0570(11) 0.0676(12) 0.0455(9) -0.0082(9) 0.0162(8) 0.0056(9)
C2C 0.12(2) 0.049(8) 0.125(16) -0.014(13) 0.072(18) 0.001(10)
Cl5 0.117(5) 0.093(4) 0.090(4) -0.010(3) 0.048(4) -0.040(4)
Cl6 0.111(4) 0.056(3) 0.091(4) 0.007(2) 0.061(3) 0.009(3)

loop_
_atom_type_symbol
_atom_type_description
_atom_type_scat_dispersion_real
_atom_type_scat_dispersion_imag
_atom_type_scat_source
C C 0.0033 0.0016 'International Tables Vol C Tables 4.2.6.8 and 6.1.1.4'
H H 0.0000 0.0000 'International Tables Vol C Tables 4.2.6.8 and 6.1.1.4'
N N 0.0061 0.0033 'International Tables Vol C Tables 4.2.6.8 and 6.1.1.4'
O O 0.0106 0.0060 'International Tables Vol C Tables 4.2.6.8 and 6.1.1.4'
Cl Cl 0.1484 0.1585 'International Tables Vol C Tables 4.2.6.8 and 6.1.1.4'
Ti Ti 0.2776 0.4457 'International Tables Vol C Tables 4.2.6.8 and 6.1.1.4'

loop_
_geom_angle_atom_site_label_1
_geom_angle_atom_site_label_2
_geom_angle_atom_site_label_3
_geom_angle
O1 Ti1 C7 131.0(2)
O1 Ti1 Cl1 93.71(14)
C7 Ti1 Cl1 84.5(2)
O1 Ti1 C9 95.43(19)
C7 Ti1 C9 57.8(2)
Cl1 Ti1 C9 136.21(18)
O1 Ti1 C5 133.6(2)
C7 Ti1 C5 93.9(2)
Cl1 Ti1 C5 102.8(2)
C9 Ti1 C5 101.3(2)
O1 Ti1 C8 130.2(2)
C7 Ti1 C8 34.0(2)
Cl1 Ti1 C8 117.4(2)
C9 Ti1 C8 35.2(2)
C5 Ti1 C8 78.8(2)
O1 Ti1 C1 108.6(2)
C7 Ti1 C1 106.5(2)
Cl1 Ti1 C1 135.12(18)
C9 Ti1 C1 81.1(2)
C5 Ti1 C1 34.8(2)
C8 Ti1 C1 76.8(2)
O1 Ti1 C3 80.0(2)
C7 Ti1 C3 148.9(2)
Cl1 Ti1 C3 91.84(18)
C9 Ti1 C3 131.9(2)
C5 Ti1 C3 56.8(2)
C8 Ti1 C3 131.9(2)
C1 Ti1 C3 56.4(2)
O1 Ti1 C2 78.2(2)
C7 Ti1 C2 139.9(2)
Cl1 Ti1 C2 125.48(17)
C9 Ti1 C2 98.3(2)
C5 Ti1 C2 56.8(2)
C8 Ti1 C2 107.7(3)
C1 Ti1 C2 33.8(2)
C3 Ti1 C2 33.7(2)
O1 Ti1 C4 111.6(2)
C7 Ti1 C4 115.9(3)
Cl1 Ti1 C4 78.63(16)
C9 Ti1 C4 135.3(2)
C5 Ti1 C4 34.7(2)
C8 Ti1 C4 112.0(2)
C1 Ti1 C4 57.2(2)
C3 Ti1 C4 33.8(2)
C2 Ti1 C4 56.4(2)
O1 Ti1 C6 96.73(19)
C7 Ti1 C6 34.8(2)
Cl1 Ti1 C6 78.97(17)
C9 Ti1 C6 57.5(2)
C5 Ti1 C6 128.7(2)
C8 Ti1 C6 57.1(2)
C1 Ti1 C6 133.3(2)
C3 Ti1 C6 170.1(2)
C2 Ti1 C6 155.0(2)
C4 Ti1 C6 144.7(2)
O1 Ti1 C10 76.96(17)
C7 Ti1 C10 57.6(2)
Cl1 Ti1 C10 107.82(15)
C9 Ti1 C10 34.79(19)
C5 Ti1 C10 134.7(2)
C8 Ti1 C10 57.6(2)
C1 Ti1 C10 114.8(2)
C3 Ti1 C10 150.4(2)
C2 Ti1 C10 121.9(2)
C4 Ti1 C10 169.3(2)
C6 Ti1 C10 34.2(2)
Cp1 Ti1 Cl1 108.1(2)
Cp1 Ti1 O1 103.3(2)
Cp2 Ti1 Cl1 106.1(2)
Cp2 Ti1 O1 107.1(2)
Cp1 Ti1 Cp2 132.0(2)
C2 C1 C5 107.6(6)
C2 C1 Ti1 73.5(4)
C5 C1 Ti1 72.2(4)
C2 C1 H1 126.2
C5 C1 H1 126.2
Ti1 C1 H1 119.9
C3 C2 C1 108.8(6)
C3 C2 Ti1 73.0(4)
C1 C2 Ti1 72.7(4)
C3 C2 H2 125.6
C1 C2 H2 125.6
Ti1 C2 H2 120.4
C2 C3 C4 109.2(6)
C2 C3 Ti1 73.3(4)
C4 C3 Ti1 73.5(4)
C2 C3 H3 125.4
C4 C3 H3 125.4
Ti1 C3 H3 119.5
C3 C4 C5 107.2(6)
C3 C4 Ti1 72.7(4)
C5 C4 Ti1 71.6(4)
C3 C4 H4 126.4
C5 C4 H4 126.4
Ti1 C4 H4 121.1
C1 C5 C4 107.2(6)
C1 C5 Ti1 73.0(3)
C4 C5 Ti1 73.7(3)
C1 C5 H5 126.4
C4 C5 H5 126.4
Ti1 C5 H5 118.9
C10 C6 C7 108.4(6)
C10 C6 Ti1 74.0(3)
C7 C6 Ti1 70.9(4)
C10 C6 H6 125.8
C7 C6 H6 125.8
Ti1 C6 H6 121.0
C8 C7 C6 108.6(6)
C8 C7 Ti1 73.3(4)
C6 C7 Ti1 74.3(4)
C8 C7 H7 125.7
C6 C7 H7 125.7
Ti1 C7 H7 118.6
C7 C8 C9 108.5(5)
C7 C8 Ti1 72.7(4)
C9 C8 Ti1 72.2(3)
C7 C8 H8 125.7
C9 C8 H8 125.7
Ti1 C8 H8 121.1
C8 C9 C10 107.8(6)
C8 C9 Ti1 72.6(3)
C10 C9 Ti1 75.3(3)
C8 C9 H9 126.1
C10 C9 H9 126.1
Ti1 C9 H9 117.9
C6 C10 C9 106.6(5)
C6 C10 C11 127.4(5)
C9 C10 C11 126.0(5)
C6 C10 Ti1 71.8(3)
C9 C10 Ti1 69.9(3)
C11 C10 Ti1 125.5(4)
C10 C11 C21 112.5(5)
C10 C11 C20 107.4(4)
C21 C11 C20 108.9(5)
C10 C11 C12 110.6(5)
C21 C11 C12 109.3(5)
C20 C11 C12 108.1(5)
C13 C12 C11 111.0(5)
C13 C12 H12A 109.4
C11 C12 H12A 109.4
C13 C12 H12B 109.4
C11 C12 H12B 109.4
H12A C12 H12B 108.0
O1 C13 N1 119.5(5)
O1 C13 C12 120.3(5)
N1 C13 C12 120.2(5)
C13 O1 Ti1 144.5(4)
C13 N1 C14 125.1(5)
C13 N1 H1N 117(4)
C14 N1 H1N 118(4)
N1 C14 C19 110.9(6)
N1 C14 C15 110.3(6)
C19 C14 C15 105.5(8)
N1 C14 H14 110.0
C19 C14 H14 110.0
C15 C14 H14 110.0
C14 C15 C16 111.1(8)
C14 C15 H15A 109.4
C16 C15 H15A 109.4
C14 C15 H15B 109.4
C16 C15 H15B 109.4
H15A C15 H15B 108.0
C17 C16 C15 111.2(8)
C17 C16 H16A 109.4
C15 C16 H16A 109.4
C17 C16 H16B 109.4
C15 C16 H16B 109.4
H16A C16 H16B 108.0
C16 C17 C18 114.6(9)
C16 C17 H17A 108.6
C18 C17 H17A 108.6
C16 C17 H17B 108.6
C18 C17 H17B 108.6
H17A C17 H17B 107.6
C17 C18 C19 106.3(11)
C17 C18 H18A 110.5
C19 C18 H18A 110.5
C17 C18 H18B 110.5
C19 C18 H18B 110.5
H18A C18 H18B 108.7
C14 C19 C18 111.7(10)
C14 C19 H19A 109.3
C18 C19 H19A 109.3
C14 C19 H19B 109.3
C18 C19 H19B 109.3
H19A C19 H19B 107.9
C11 C20 H20A 109.5
C11 C20 H20B 109.5
H20A C20 H20B 109.5
C11 C20 H20C 109.5
H20A C20 H20C 109.5
H20B C20 H20C 109.5
C11 C21 H21A 109.5
C11 C21 H21B 109.5
H21A C21 H21B 109.5
C11 C21 H21C 109.5
H21A C21 H21C 109.5
H21B C21 H21C 109.5
Cl4 C1C Cl3 111.3(4)
Cl4 C1C H1C1 109.4
Cl3 C1C H1C1 109.4
Cl4 C1C H1C2 109.4
Cl3 C1C H1C2 109.4
H1C1 C1C H1C2 108.0
Cl6 C2C Cl5 111.2(7)
Cl6 C2C H2C1 109.4
Cl5 C2C H2C1 109.4
Cl6 C2C H2C2 109.4
Cl5 C2C H2C2 109.4
H2C1 C2C H2C2 108.0

loop_
_geom_bond_atom_site_label_1
_geom_bond_atom_site_label_2
_geom_bond_distance
Ti1 O1 1.977(4)
Ti1 C7 2.349(6)
Ti1 Cl1 2.3489(18)
Ti1 C9 2.349(6)
Ti1 C5 2.352(6)
Ti1 C8 2.355(6)
Ti1 C1 2.363(6)
Ti1 C3 2.370(6)
Ti1 C2 2.373(6)
Ti1 C4 2.379(6)
Ti1 C6 2.393(6)
Ti1 C10 2.421(6)
Ti1 Cp1 2.051(3)
Ti1 Cp2 2.047(3)
C1 C2 1.377(9)
C1 C5 1.409(10)
C1 H1 0.9500
C2 C3 1.374(9)
C2 H2 0.9500
C3 C4 1.379(10)
C3 H3 0.9500
C4 C5 1.412(10)
C4 H4 0.9500
C5 H5 0.9500
C6 C10 1.416(9)
C6 C7 1.417(9)
C6 H6 0.9500
C7 C8 1.376(10)
C7 H7 0.9500
C8 C9 1.422(9)
C8 H8 0.9500
C9 C10 1.428(8)
C9 H9 0.9500
C10 C11 1.495(8)
C11 C21 1.532(7)
C11 C20 1.548(8)
C11 C12 1.551(8)
C12 C13 1.485(8)
C12 H12A 0.9900
C12 H12B 0.9900
C13 O1 1.280(7)
C13 N1 1.300(7)
N1 C14 1.464(7)
N1 H1N 0.88(2)
C14 C19 1.472(12)
C14 C15 1.490(11)
C14 H14 1.0000
C15 C16 1.605(13)
C15 H15A 0.9900
C15 H15B 0.9900
C16 C17 1.407(13)
C16 H16A 0.9900
C16 H16B 0.9900
C17 C18 1.419(15)
C17 H17A 0.9900
C17 H17B 0.9900
C18 C19 1.538(13)
C18 H18A 0.9900
C18 H18B 0.9900
C19 H19A 0.9900
C19 H19B 0.9900
C20 H20A 0.9800
C20 H20B 0.9800
C20 H20C 0.9800
C21 H21A 0.9800
C21 H21B 0.9800
C21 H21C 0.9800
C1C Cl4 1.756(5)
C1C Cl3 1.762(6)
C1C H1C1 0.9900
C1C H1C2 0.9900
C2C Cl6 1.747(8)
C2C Cl5 1.749(8)
C2C H2C1 0.9900
C2C H2C2 0.9900

loop_
_geom_hbond_atom_site_label_D
_geom_hbond_atom_site_label_H
_geom_hbond_atom_site_label_A
_geom_hbond_distance_DH
_geom_hbond_distance_HA
_geom_hbond_distance_DA
_geom_hbond_angle_DHA
_geom_hbond_site_symmetry_A
N1 H1N Cl2 0.88(2) 2.26(2) 3.131(5) 173(6) .
C1C H1C1 Cl2 0.99 2.56 3.515(7) 162.1 .
C4 H4 Cl1 0.95 2.77 3.698(7) 164.4 2_656
C2 H2 Cl2 0.95 2.67 3.449(7) 139.3 7_556
C5 H5 Cl2 0.95 2.59 3.518(7) 167.0 6_566
C12 H12A Cl2 0.99 2.67 3.557(5) 149.7 7_556
C12 H12B Cl2 0.99 2.98 3.830(6) 144.0 .
C15 H15A Cl3 0.99 2.98 3.810(13) 141.8 .
C2C H2C1 Cl3 0.99 2.80 3.78(3) 171.8 5_656
C16 H16A Cl5 0.99 2.68 3.593(13) 152.7 .
C15 H15B Cl6 0.99 2.70 3.609(13) 152.6 .

loop_
_geom_torsion_atom_site_label_1
_geom_torsion_atom_site_label_2
_geom_torsion_atom_site_label_3
_geom_torsion_atom_site_label_4
_geom_torsion
O1 Ti1 C1 C2 27.0(4)
C7 Ti1 C1 C2 172.3(4)
Cl1 Ti1 C1 C2 -88.8(5)
C9 Ti1 C1 C2 119.8(4)
C5 Ti1 C1 C2 -115.3(6)
C8 Ti1 C1 C2 155.4(5)
C3 Ti1 C1 C2 -36.5(4)
C4 Ti1 C1 C2 -77.1(4)
C6 Ti1 C1 C2 146.2(4)
C10 Ti1 C1 C2 110.9(4)
O1 Ti1 C1 C5 142.3(4)
C7 Ti1 C1 C5 -72.4(4)
Cl1 Ti1 C1 C5 26.5(5)
C9 Ti1 C1 C5 -124.9(4)
C8 Ti1 C1 C5 -89.3(4)
C3 Ti1 C1 C5 78.7(4)
C2 Ti1 C1 C5 115.3(6)
C4 Ti1 C1 C5 38.1(4)
C6 Ti1 C1 C5 -98.5(4)
C10 Ti1 C1 C5 -133.8(4)
C5 C1 C2 C3 0.0(7)
Ti1 C1 C2 C3 64.6(5)
C5 C1 C2 Ti1 -64.6(4)
O1 Ti1 C2 C3 89.5(4)
C7 Ti1 C2 C3 -128.1(4)
Cl1 Ti1 C2 C3 3.4(5)
C9 Ti1 C2 C3 -176.6(4)
C5 Ti1 C2 C3 -78.6(4)
C8 Ti1 C2 C3 -141.7(4)
C1 Ti1 C2 C3 -116.6(6)
C4 Ti1 C2 C3 -36.7(4)
C6 Ti1 C2 C3 170.1(5)
C10 Ti1 C2 C3 155.9(4)
O1 Ti1 C2 C1 -153.9(4)
C7 Ti1 C2 C1 -11.5(6)
Cl1 Ti1 C2 C1 120.0(4)
C9 Ti1 C2 C1 -60.0(4)
C5 Ti1 C2 C1 38.0(4)
C8 Ti1 C2 C1 -25.2(5)
C3 Ti1 C2 C1 116.6(6)
C4 Ti1 C2 C1 79.9(4)
C6 Ti1 C2 C1 -73.3(7)
C10 Ti1 C2 C1 -87.6(4)
C1 C2 C3 C4 0.9(7)
Ti1 C2 C3 C4 65.3(5)
C1 C2 C3 Ti1 -64.4(5)
O1 Ti1 C3 C2 -83.8(4)
C7 Ti1 C3 C2 100.4(6)
Cl1 Ti1 C3 C2 -177.2(4)
C9 Ti1 C3 C2 4.5(5)
C5 Ti1 C3 C2 78.6(4)
C8 Ti1 C3 C2 52.4(5)
C1 Ti1 C3 C2 36.7(4)
C4 Ti1 C3 C2 116.5(6)
C6 Ti1 C3 C2 -155.0(12)
C10 Ti1 C3 C2 -44.7(6)
O1 Ti1 C3 C4 159.7(4)
C7 Ti1 C3 C4 -16.1(7)
Cl1 Ti1 C3 C4 66.2(4)
C9 Ti1 C3 C4 -112.0(4)
C5 Ti1 C3 C4 -37.9(4)
C8 Ti1 C3 C4 -64.1(5)
C1 Ti1 C3 C4 -79.8(4)
C2 Ti1 C3 C4 -116.5(6)
C6 Ti1 C3 C4 88.4(13)
C10 Ti1 C3 C4 -161.2(4)
C2 C3 C4 C5 -1.4(7)
Ti1 C3 C4 C5 63.8(4)
C2 C3 C4 Ti1 -65.2(5)
O1 Ti1 C4 C3 -21.6(4)
C7 Ti1 C4 C3 170.9(4)
Cl1 Ti1 C4 C3 -111.1(4)
C9 Ti1 C4 C3 101.4(5)
C5 Ti1 C4 C3 115.5(6)
C8 Ti1 C4 C3 133.8(4)
C1 Ti1 C4 C3 77.3(4)
C2 Ti1 C4 C3 36.6(4)
C6 Ti1 C4 C3 -162.6(4)
C10 Ti1 C4 C3 120.7(12)
O1 Ti1 C4 C5 -137.0(4)
C7 Ti1 C4 C5 55.4(5)
Cl1 Ti1 C4 C5 133.5(4)
C9 Ti1 C4 C5 -14.0(6)
C8 Ti1 C4 C5 18.3(5)
C1 Ti1 C4 C5 -38.2(4)
C3 Ti1 C4 C5 -115.5(6)
C2 Ti1 C4 C5 -78.9(4)
C6 Ti1 C4 C5 81.9(5)
C10 Ti1 C4 C5 5.3(14)
C2 C1 C5 C4 -0.8(7)
Ti1 C1 C5 C4 -66.3(4)
C2 C1 C5 Ti1 65.5(4)
C3 C4 C5 C1 1.3(7)
Ti1 C4 C5 C1 65.8(4)
C3 C4 C5 Ti1 -64.5(4)
O1 Ti1 C5 C1 -53.2(5)
C7 Ti1 C5 C1 113.6(4)
Cl1 Ti1 C5 C1 -161.2(4)
C9 Ti1 C5 C1 55.7(4)
C8 Ti1 C5 C1 83.0(4)
C3 Ti1 C5 C1 -77.5(4)
C2 Ti1 C5 C1 -37.0(4)
C4 Ti1 C5 C1 -114.3(6)
C6 Ti1 C5 C1 112.8(4)
C10 Ti1 C5 C1 67.1(5)
O1 Ti1 C5 C4 61.1(5)
C7 Ti1 C5 C4 -132.1(4)
Cl1 Ti1 C5 C4 -46.9(4)
C9 Ti1 C5 C4 170.0(4)
C8 Ti1 C5 C4 -162.7(5)
C1 Ti1 C5 C4 114.3(6)
C3 Ti1 C5 C4 36.8(4)
C2 Ti1 C5 C4 77.4(4)
C6 Ti1 C5 C4 -132.9(4)
C10 Ti1 C5 C4 -178.6(4)
O1 Ti1 C6 C10 54.7(3)
C7 Ti1 C6 C10 -116.5(6)
Cl1 Ti1 C6 C10 147.2(3)
C9 Ti1 C6 C10 -37.4(3)
C5 Ti1 C6 C10 -115.1(4)
C8 Ti1 C6 C10 -79.5(4)
C1 Ti1 C6 C10 -68.9(4)
C3 Ti1 C6 C10 124.6(13)
C2 Ti1 C6 C10 -21.8(7)
C4 Ti1 C6 C10 -161.3(4)
O1 Ti1 C6 C7 171.3(4)
Cl1 Ti1 C6 C7 -96.2(4)
C9 Ti1 C6 C7 79.1(4)
C5 Ti1 C6 C7 1.4(5)
C8 Ti1 C6 C7 37.0(4)
C1 Ti1 C6 C7 47.7(5)
C3 Ti1 C6 C7 -118.9(13)
C2 Ti1 C6 C7 94.8(6)
C4 Ti1 C6 C7 -44.8(6)
C10 Ti1 C6 C7 116.5(6)
C10 C6 C7 C8 -0.8(7)
Ti1 C6 C7 C8 -65.8(5)
C10 C6 C7 Ti1 65.0(4)
O1 Ti1 C7 C8 104.0(4)
Cl1 Ti1 C7 C8 -165.9(4)
C9 Ti1 C7 C8 37.5(4)
C5 Ti1 C7 C8 -63.4(4)
C1 Ti1 C7 C8 -30.4(4)
C3 Ti1 C7 C8 -81.6(6)
C2 Ti1 C7 C8 -23.7(6)
C4 Ti1 C7 C8 -91.4(4)
C6 Ti1 C7 C8 115.5(6)
C10 Ti1 C7 C8 78.9(4)
O1 Ti1 C7 C6 -11.5(5)
Cl1 Ti1 C7 C6 78.6(4)
C9 Ti1 C7 C6 -78.0(4)
C5 Ti1 C7 C6 -178.9(4)
C8 Ti1 C7 C6 -115.5(6)
C1 Ti1 C7 C6 -145.9(4)
C3 Ti1 C7 C6 163.0(4)
C2 Ti1 C7 C6 -139.2(4)
C4 Ti1 C7 C6 153.1(4)
C10 Ti1 C7 C6 -36.6(4)
C6 C7 C8 C9 2.7(7)
Ti1 C7 C8 C9 -63.8(4)
C6 C7 C8 Ti1 66.5(5)
O1 Ti1 C8 C7 -106.4(4)
Cl1 Ti1 C8 C7 15.8(4)
C9 Ti1 C8 C7 -116.7(6)
C5 Ti1 C8 C7 114.6(4)
C1 Ti1 C8 C7 150.1(4)
C3 Ti1 C8 C7 136.7(4)
C2 Ti1 C8 C7 164.2(4)
C4 Ti1 C8 C7 104.1(4)
C6 Ti1 C8 C7 -37.8(4)
C10 Ti1 C8 C7 -78.7(4)
O1 Ti1 C8 C9 10.3(5)
C7 Ti1 C8 C9 116.7(6)
Cl1 Ti1 C8 C9 132.5(3)
C5 Ti1 C8 C9 -128.7(4)
C1 Ti1 C8 C9 -93.2(4)
C3 Ti1 C8 C9 -106.6(4)
C2 Ti1 C8 C9 -79.1(4)
C4 Ti1 C8 C9 -139.2(4)
C6 Ti1 C8 C9 78.9(4)
C10 Ti1 C8 C9 38.0(4)
C7 C8 C9 C10 -3.6(7)
Ti1 C8 C9 C10 -67.7(4)
C7 C8 C9 Ti1 64.1(5)
O1 Ti1 C9 C8 -172.1(4)
C7 Ti1 C9 C8 -36.2(4)
Cl1 Ti1 C9 C8 -71.0(4)
C5 Ti1 C9 C8 51.3(4)
C1 Ti1 C9 C8 79.8(4)
C3 Ti1 C9 C8 106.5(5)
C2 Ti1 C9 C8 109.0(4)
C4 Ti1 C9 C8 59.4(5)
C6 Ti1 C9 C8 -77.6(4)
C10 Ti1 C9 C8 -114.4(6)
O1 Ti1 C9 C10 -57.7(4)
C7 Ti1 C9 C10 78.2(4)
Cl1 Ti1 C9 C10 43.4(4)
C5 Ti1 C9 C10 165.7(4)
C8 Ti1 C9 C10 114.4(6)
C1 Ti1 C9 C10 -165.8(4)
C3 Ti1 C9 C10 -139.1(4)
C2 Ti1 C9 C10 -136.6(4)
C4 Ti1 C9 C10 173.8(4)
C6 Ti1 C9 C10 36.8(3)
C7 C6 C10 C9 -1.4(7)
Ti1 C6 C10 C9 61.6(4)
C7 C6 C10 C11 175.7(5)
Ti1 C6 C10 C11 -121.3(6)
C7 C6 C10 Ti1 -63.0(4)
C8 C9 C10 C6 3.0(6)
Ti1 C9 C10 C6 -62.9(4)
C8 C9 C10 C11 -174.2(5)
Ti1 C9 C10 C11 119.9(5)
C8 C9 C10 Ti1 65.9(4)
O1 Ti1 C10 C6 -123.7(4)
C7 Ti1 C10 C6 37.2(4)
Cl1 Ti1 C10 C6 -33.9(3)
C9 Ti1 C10 C6 116.1(5)
C5 Ti1 C10 C6 96.2(4)
C8 Ti1 C10 C6 77.7(4)
C1 Ti1 C10 C6 131.6(4)
C3 Ti1 C10 C6 -163.3(4)
C2 Ti1 C10 C6 169.4(4)
C4 Ti1 C10 C6 92.0(12)
O1 Ti1 C10 C9 120.2(4)
C7 Ti1 C10 C9 -78.9(4)
Cl1 Ti1 C10 C9 -150.0(3)
C5 Ti1 C10 C9 -19.9(5)
C8 Ti1 C10 C9 -38.4(4)
C1 Ti1 C10 C9 15.5(4)
C3 Ti1 C10 C9 80.6(5)
C2 Ti1 C10 C9 53.3(4)
C4 Ti1 C10 C9 -24.1(13)
C6 Ti1 C10 C9 -116.1(5)
O1 Ti1 C10 C11 -0.2(4)
C7 Ti1 C10 C11 160.6(6)
Cl1 Ti1 C10 C11 89.5(5)
C9 Ti1 C10 C11 -120.5(6)
C5 Ti1 C10 C11 -140.3(4)
C8 Ti1 C10 C11 -158.9(6)
C1 Ti1 C10 C11 -105.0(5)
C3 Ti1 C10 C11 -39.9(7)
C2 Ti1 C10 C11 -67.2(5)
C4 Ti1 C10 C11 -144.5(11)
C6 Ti1 C10 C11 123.4(6)
C6 C10 C11 C21 7.2(8)
C9 C10 C11 C21 -176.2(5)
Ti1 C10 C11 C21 -86.4(6)
C6 C10 C11 C20 -112.5(6)
C9 C10 C11 C20 64.1(7)
Ti1 C10 C11 C20 153.9(4)
C6 C10 C11 C12 129.7(6)
C9 C10 C11 C12 -53.6(7)
Ti1 C10 C11 C12 36.1(6)
C10 C11 C12 C13 -63.4(6)
C21 C11 C12 C13 60.9(6)
C20 C11 C12 C13 179.3(4)
C11 C12 C13 O1 52.6(7)
C11 C12 C13 N1 -128.1(6)
N1 C13 O1 Ti1 178.0(5)
C12 C13 O1 Ti1 -2.7(10)
C7 Ti1 O1 C13 -42.4(8)
Cl1 Ti1 O1 C13 -128.3(7)
C9 Ti1 O1 C13 8.8(7)
C5 Ti1 O1 C13 120.1(7)
C8 Ti1 O1 C13 2.9(8)
C1 Ti1 O1 C13 91.2(7)
C3 Ti1 O1 C13 140.5(7)
C2 Ti1 O1 C13 106.2(7)
C4 Ti1 O1 C13 152.5(6)
C6 Ti1 O1 C13 -49.0(7)
C10 Ti1 O1 C13 -20.8(7)
O1 C13 N1 C14 1.5(9)
C12 C13 N1 C14 -177.7(5)
C13 N1 C14 C19 -110.2(9)
C13 N1 C14 C15 133.2(8)
N1 C14 C15 C16 174.4(7)
C19 C14 C15 C16 54.5(11)
C14 C15 C16 C17 -50.5(13)
C15 C16 C17 C18 53.7(14)
C16 C17 C18 C19 -59.8(15)
N1 C14 C19 C18 176.4(9)
C15 C14 C19 C18 -64.1(13)
C17 C18 C19 C14 65.9(15)
